data_4088907
loop_
_publ_author_name
'Bru\~na, Sonia'
'Garrido-Castro, Alberto F.'
'Perles, Josefina'
'Montero-Campillo, M. Merced'
'M\'o, Otilia'
'Kaifer, Angel E.'
'Cuadrado, Isabel'

_publ_section_title
;
 Multi-Ferrocene-Containing Silanols as Redox-Active Anion Receptors
;
_journal_issue 20
_journal_name_full Organometallics
_journal_page_first 3507
_journal_paper_doi 10.1021/acs.organomet.6b00559
_journal_volume 35
_journal_year 2016
_chemical_formula_sum 'C36 H56 Cl Fe2 N O2 Si'
_chemical_formula_weight 710.05
_chemical_name_common 9
_space_group_crystal_system monoclinic
_space_group_IT_number 15
_space_group_name_Hall '-C 2yc'
_space_group_name_H-M_alt 'C 1 2/c 1'
_atom_sites_solution_hydrogens geom
_cell_angle_alpha 90
_cell_angle_beta 100.0560(10)
_cell_angle_gamma 90
_cell_formula_units_Z 8
_cell_length_a 16.2645(4)
_cell_length_b 17.2816(4)
_cell_length_c 28.2241(8)
_cell_measurement_reflns_used 9239
_cell_measurement_temperature 296.(2)
_cell_measurement_theta_max 23.9986
_cell_measurement_theta_min 2.4095
_cell_volume 7811.3(3)
_computing_structure_refinement 'SHELXL-2014/7 (Sheldrick, 2014)'
_diffrn_ambient_temperature 296.(2)
_diffrn_detector_area_resol_mean 8.3333
_diffrn_measured_fraction_theta_full 0.987
_diffrn_measured_fraction_theta_max 0.987
_diffrn_measurement_device_type 'Bruker Kappa Apex II'
_diffrn_radiation_wavelength 0.71073
_diffrn_reflns_av_R_equivalents 0.0298
_diffrn_reflns_av_unetI/netI 0.0190
_diffrn_reflns_limit_h_max 19
_diffrn_reflns_limit_h_min -19
_diffrn_reflns_limit_k_max 20
_diffrn_reflns_limit_k_min -20
_diffrn_reflns_limit_l_max 34
_diffrn_reflns_limit_l_min -34
_diffrn_reflns_number 59082
_diffrn_reflns_theta_full 25.41
_diffrn_reflns_theta_max 25.41
_diffrn_reflns_theta_min 2.41
_exptl_absorpt_coefficient_mu 0.871
_exptl_absorpt_correction_T_max 0.87
_exptl_absorpt_correction_T_min 0.74
_exptl_absorpt_correction_type multi-scan
_exptl_absorpt_process_details sadabs
_exptl_crystal_colour 'clear orange'
_exptl_crystal_density_diffrn 1.208
_exptl_crystal_density_method 'not measured'
_exptl_crystal_description prismatic
_exptl_crystal_F_000 3024
_exptl_crystal_size_max 0.370
_exptl_crystal_size_mid 0.220
_exptl_crystal_size_min 0.170
_refine_diff_density_max 1.809
_refine_diff_density_min -0.309
_refine_ls_extinction_method none
_refine_ls_goodness_of_fit_ref 1.082
_refine_ls_hydrogen_treatment constr
_refine_ls_matrix_type full
_refine_ls_number_parameters 403
_refine_ls_number_reflns 7116
_refine_ls_number_restraints 0
_refine_ls_restrained_S_all 1.082
_refine_ls_R_factor_all 0.0953
_refine_ls_R_factor_gt 0.0732
_refine_ls_shift/su_max 0.001
_refine_ls_shift/su_mean 0.000
_refine_ls_structure_factor_coef Fsqd
_refine_ls_weighting_details 'w=1/[\s^2^(Fo^2^)+(0.1409P)^2^+9.3905P] where P=(Fo^2^+2Fc^2^)/3'
_refine_ls_weighting_scheme calc
_refine_ls_wR_factor_gt 0.2093
_refine_ls_wR_factor_ref 0.2363
_reflns_number_gt 5232
_reflns_number_total 7116
_reflns_threshold_expression 'I > 2\s(I)'
_cod_data_source_file om6b00559_si_002.cif
_cod_data_source_block 9
_cod_database_code 4088907

loop_
_space_group_symop_operation_xyz
'x, y, z'
'-x, y, -z+1/2'
'x+1/2, y+1/2, z'
'-x+1/2, y+1/2, -z+1/2'
'-x, -y, -z'
'x, -y, z-1/2'
'-x+1/2, -y+1/2, -z'
'x+1/2, -y+1/2, z-1/2'

loop_
_atom_site_type_symbol
_atom_site_label
_atom_site_fract_x
_atom_site_fract_y
_atom_site_fract_z
_atom_site_U_iso_or_equiv
_atom_site_adp_type
_atom_site_calc_flag
_atom_site_refinement_flags_adp
_atom_site_refinement_flags_occupancy
_atom_site_refinement_flags_posn
_atom_site_occupancy
C C1 0.4186(3) 0.3450(3) 0.39460(18) 0.0737(12) Uani d . . . 1.0
C C2 0.3432(3) 0.3157(3) 0.3670(2) 0.0941(16) Uani d . . . 1.0
H H2 0.3389 0.2924 0.3369 0.113 Uiso calc U . R 1.0
C C3 0.2767(4) 0.3270(4) 0.3915(3) 0.1014(19) Uani d . . . 1.0
H H3 0.2218 0.3118 0.3809 0.122 Uiso calc U . R 1.0
C C4 0.3059(4) 0.3642(3) 0.4339(3) 0.107(2) Uani d . . . 1.0
H H4 0.2735 0.3789 0.4565 0.129 Uiso calc U . R 1.0
C C5 0.3958(4) 0.3773(3) 0.4383(2) 0.0831(13) Uani d . . . 1.0
H H5 0.431 0.4012 0.4636 0.1 Uiso calc U . R 1.0
C C6 0.3791(5) 0.1470(3) 0.4187(3) 0.112(2) Uani d . . . 1.0
H H6 0.3724 0.124 0.3885 0.135 Uiso calc U . R 1.0
C C7 0.3139(4) 0.1609(4) 0.4478(4) 0.131(3) Uani d . . . 1.0
H H7 0.2576 0.1483 0.4397 0.158 Uiso calc U . R 1.0
C C8 0.3529(5) 0.1964(4) 0.4896(3) 0.1032(19) Uani d . . . 1.0
H H8 0.3266 0.2123 0.5147 0.124 Uiso calc U . R 1.0
C C9 0.4357(5) 0.2046(3) 0.4884(3) 0.1052(19) Uani d . . . 1.0
H H9 0.475 0.2264 0.5126 0.126 Uiso calc U . R 1.0
C C10 0.4520(4) 0.1750(3) 0.4453(3) 0.0931(16) Uani d . . . 1.0
H H10 0.504 0.1742 0.4359 0.112 Uiso calc U . R 1.0
C C11 0.6000(3) 0.3688(3) 0.43574(17) 0.0712(11) Uani d . . . 1.0
C C12 0.6471(3) 0.3151(3) 0.46805(18) 0.0777(12) Uani d . . . 1.0
H H12 0.6433 0.2615 0.4655 0.093 Uiso calc U . R 1.0
C C13 0.7000(4) 0.3559(4) 0.5042(2) 0.0967(17) Uani d . . . 1.0
H H13 0.7373 0.3341 0.5295 0.116 Uiso calc U . R 1.0
C C14 0.6867(4) 0.4356(4) 0.4956(2) 0.106(2) Uani d . . . 1.0
H H14 0.7137 0.4758 0.514 0.127 Uiso calc U . R 1.0
C C15 0.6257(3) 0.4434(3) 0.4545(2) 0.0894(15) Uani d . . . 1.0
H H15 0.6049 0.4902 0.4413 0.107 Uiso calc U . R 1.0
C C16 0.8304(5) 0.4394(5) 0.4264(3) 0.120(2) Uani d . . . 1.0
H H16 0.856 0.4806 0.4444 0.144 Uiso calc U . R 1.0
C C17 0.8473(4) 0.3650(7) 0.4359(3) 0.130(3) Uani d . . . 1.0
H H17 0.8871 0.346 0.4609 0.156 Uiso calc U . R 1.0
C C18 0.7947(9) 0.3200(4) 0.4017(6) 0.173(5) Uani d . . . 1.0
H H18 0.7901 0.2664 0.3993 0.207 Uiso calc U . R 1.0
C C19 0.7495(4) 0.3790(8) 0.3710(3) 0.138(4) Uani d . . . 1.0
H H19 0.7101 0.3705 0.3434 0.166 Uiso calc U . R 1.0
C C20 0.7739(5) 0.4461(5) 0.3891(3) 0.116(2) Uani d . . . 1.0
H H20 0.7529 0.4932 0.3764 0.14 Uiso calc U . R 1.0
C C21 0.1739(3) 0.0311(3) 0.16186(18) 0.0810(13) Uani d . . . 1.0
H H21A 0.1328 0.0142 0.1808 0.097 Uiso calc U . R 1.0
H H21B 0.1798 -0.0099 0.1392 0.097 Uiso calc U . R 1.0
C C22 0.1406(4) 0.1016(3) 0.1339(2) 0.0921(15) Uani d . . . 1.0
H H22A 0.1789 0.1176 0.113 0.111 Uiso calc U . R 1.0
H H22B 0.135 0.1438 0.1557 0.111 Uiso calc U . R 1.0
C C23 0.0560(4) 0.0826(4) 0.1039(2) 0.0968(16) Uani d . . . 1.0
H H23A 0.0629 0.0417 0.0815 0.116 Uiso calc U . R 1.0
H H23B 0.0196 0.0632 0.1251 0.116 Uiso calc U . R 1.0
C C24 0.0150(4) 0.1497(4) 0.0766(3) 0.117(2) Uani d . . . 1.0
H H24A 0.013 0.1923 0.0982 0.175 Uiso calc U . R 1.0
H H24B -0.0407 0.1357 0.0619 0.175 Uiso calc U . R 1.0
H H24C 0.0463 0.1643 0.0522 0.175 Uiso calc U . R 1.0
C C25 0.3253(3) 0.0669(3) 0.1684(2) 0.0868(14) Uani d . . . 1.0
H H25A 0.3762 0.0755 0.1914 0.104 Uiso calc U . R 1.0
H H25B 0.3091 0.116 0.1529 0.104 Uiso calc U . R 1.0
C C26 0.3444(4) 0.0108(3) 0.1306(2) 0.0894(15) Uani d . . . 1.0
H H26A 0.3666 -0.0366 0.1462 0.107 Uiso calc U . R 1.0
H H26B 0.293 -0.0018 0.109 0.107 Uiso calc U . R 1.0
C C27 0.4062(4) 0.0434(4) 0.1020(3) 0.1065(19) Uani d . . . 1.0
H H27A 0.4571 0.0563 0.1239 0.128 Uiso calc U . R 1.0
H H27B 0.3837 0.091 0.0868 0.128 Uiso calc U . R 1.0
C C28 0.4271(4) -0.0087(5) 0.0646(3) 0.120(2) Uani d . . . 1.0
H H28A 0.4507 -0.0557 0.0793 0.18 Uiso calc U . R 1.0
H H28B 0.4669 0.0161 0.0482 0.18 Uiso calc U . R 1.0
H H28C 0.3775 -0.0205 0.042 0.18 Uiso calc U . R 1.0
C C29 0.2771(4) -0.0370(3) 0.21945(19) 0.0902(15) Uani d . . . 1.0
H H29A 0.23 -0.0523 0.2342 0.108 Uiso calc U . R 1.0
H H29B 0.282 -0.0745 0.1946 0.108 Uiso calc U . R 1.0
C C30 0.3555(5) -0.0412(4) 0.2574(2) 0.114(2) Uani d . . . 1.0
H H30A 0.4024 -0.0203 0.2445 0.136 Uiso calc U . R 1.0
H H30B 0.3482 -0.0106 0.2851 0.136 Uiso calc U . R 1.0
C C31 0.3727(5) -0.1243(5) 0.2722(3) 0.130(3) Uani d . . . 1.0
H H31A 0.3849 -0.1534 0.2449 0.156 Uiso calc U . R 1.0
H H31B 0.323 -0.1464 0.2815 0.156 Uiso calc U . R 1.0
C C32 0.4451(6) -0.1324(7) 0.3137(3) 0.160(4) Uani d . . . 1.0
H H32A 0.4825 -0.0895 0.3135 0.24 Uiso calc U . R 1.0
H H32B 0.4743 -0.1798 0.3103 0.24 Uiso calc U . R 1.0
H H32C 0.4243 -0.133 0.3435 0.24 Uiso calc U . R 1.0
C C33 0.2512(4) 0.1044(4) 0.2325(2) 0.110(2) Uani d . . . 1.0
H H33A 0.3043 0.1084 0.2541 0.131 Uiso calc U . R 1.0
H H33B 0.2408 0.1535 0.2159 0.131 Uiso calc U . R 1.0
C C34 0.1823(6) 0.0902(6) 0.2621(3) 0.146(3) Uani d . . . 1.0
H H34A 0.128 0.0914 0.2415 0.175 Uiso calc U . R 1.0
H H34B 0.1897 0.0399 0.2775 0.175 Uiso calc U . R 1.0
C C35 0.1883(8) 0.1542(7) 0.3002(4) 0.192(5) Uani d . . . 1.0
H H35A 0.2389 0.1476 0.3237 0.23 Uiso calc U . R 1.0
H H35B 0.1908 0.2043 0.285 0.23 Uiso calc U . R 1.0
C C36 0.1151(8) 0.1508(8) 0.3242(5) 0.209(6) Uani d . . . 1.0
H H36A 0.0687 0.1762 0.3045 0.313 Uiso calc U . R 1.0
H H36B 0.1277 0.1763 0.3548 0.313 Uiso calc U . R 1.0
H H36C 0.1009 0.0978 0.3288 0.313 Uiso calc U . R 1.0
Fe Fe1 0.36615(4) 0.26148(4) 0.43170(3) 0.0747(3) Uani d . . . 1.0
Fe Fe2 0.72537(4) 0.38480(4) 0.43818(2) 0.0685(2) Uani d . . . 1.0
N N1 0.2575(3) 0.0415(3) 0.19561(15) 0.0840(11) Uani d . . . 1.0
O O1 0.5490(3) 0.2653(3) 0.36042(17) 0.1133(14) Uani d . . . 1.0
H H1O 0.5161 0.2545 0.3358 0.17 Uiso calc U . R 1.0
O O2 0.5249(4) 0.4207(3) 0.34369(17) 0.1290(16) Uani d . . . 1.0
H H2O 0.5452 0.4067 0.3205 0.193 Uiso calc U . R 1.0
Cl Cl1B 0.0839(3) 0.9213(3) 0.25083(10) 0.141(2) Uani d . P . 0.466(5)
Cl Cl1A 0.46028(19) 0.14157(17) 0.28981(10) 0.1049(12) Uani d . P . 0.534(5)
Si Si1 0.52417(9) 0.34815(8) 0.38059(5) 0.0740(4) Uani d . . . 1.0

loop_
_atom_site_aniso_label
_atom_site_aniso_U_11
_atom_site_aniso_U_22
_atom_site_aniso_U_33
_atom_site_aniso_U_12
_atom_site_aniso_U_13
_atom_site_aniso_U_23
C1 0.073(3) 0.065(3) 0.083(3) 0.001(2) 0.012(2) 0.016(2)
C2 0.082(3) 0.088(4) 0.106(4) -0.004(3) -0.004(3) 0.023(3)
C3 0.070(3) 0.079(4) 0.152(6) 0.014(3) 0.010(3) 0.028(4)
C4 0.094(4) 0.065(3) 0.177(7) 0.028(3) 0.062(4) 0.039(4)
C5 0.093(3) 0.061(3) 0.100(4) 0.007(2) 0.031(3) 0.011(2)
C6 0.147(6) 0.060(3) 0.133(5) 0.009(4) 0.035(5) 0.009(3)
C7 0.087(4) 0.079(4) 0.229(10) -0.007(3) 0.028(5) 0.070(5)
C8 0.116(5) 0.085(4) 0.114(5) 0.025(4) 0.036(4) 0.033(4)
C9 0.115(5) 0.078(3) 0.121(5) 0.029(3) 0.016(4) 0.022(3)
C10 0.090(4) 0.062(3) 0.132(5) 0.018(3) 0.031(3) 0.011(3)
C11 0.069(2) 0.070(3) 0.080(3) 0.007(2) 0.027(2) -0.001(2)
C12 0.078(3) 0.083(3) 0.078(3) 0.001(2) 0.031(2) 0.003(2)
C13 0.083(3) 0.137(5) 0.071(3) 0.027(3) 0.016(3) 0.001(3)
C14 0.084(3) 0.120(5) 0.110(4) 0.014(3) 0.008(3) -0.049(4)
C15 0.080(3) 0.078(3) 0.108(4) 0.022(3) 0.009(3) -0.021(3)
C16 0.094(4) 0.125(6) 0.145(7) -0.027(4) 0.031(4) 0.006(5)
C17 0.078(4) 0.184(9) 0.137(6) 0.049(5) 0.043(4) 0.059(6)
C18 0.209(10) 0.082(4) 0.284(13) -0.021(6) 0.203(11) -0.033(6)
C19 0.084(4) 0.254(12) 0.083(4) -0.041(6) 0.035(3) -0.047(6)
C20 0.122(6) 0.120(6) 0.108(5) -0.006(5) 0.023(5) 0.027(4)
C21 0.077(3) 0.089(3) 0.076(3) -0.014(2) 0.010(2) -0.010(2)
C22 0.098(4) 0.088(3) 0.085(3) -0.014(3) 0.001(3) -0.004(3)
C23 0.091(4) 0.096(4) 0.100(4) -0.016(3) 0.009(3) 0.002(3)
C24 0.101(4) 0.127(5) 0.120(5) 0.000(4) 0.013(4) 0.034(4)
C25 0.080(3) 0.077(3) 0.102(4) -0.022(3) 0.010(3) -0.011(3)
C26 0.092(3) 0.090(3) 0.086(3) -0.031(3) 0.014(3) -0.003(3)
C27 0.091(4) 0.101(4) 0.130(5) -0.030(3) 0.026(4) 0.005(4)
C28 0.099(4) 0.153(6) 0.115(5) -0.024(4) 0.038(4) -0.010(5)
C29 0.107(4) 0.094(4) 0.071(3) 0.004(3) 0.018(3) -0.006(3)
C30 0.122(5) 0.132(6) 0.082(4) 0.028(4) 0.006(3) -0.012(4)
C31 0.128(6) 0.154(7) 0.118(5) 0.020(5) 0.045(5) 0.021(5)
C32 0.117(6) 0.231(11) 0.133(7) 0.047(6) 0.021(5) 0.047(7)
C33 0.117(5) 0.108(4) 0.094(4) 0.019(4) -0.009(3) -0.038(3)
C34 0.146(6) 0.185(8) 0.105(5) 0.048(6) 0.019(5) -0.045(5)
C35 0.229(12) 0.202(11) 0.149(8) 0.066(9) 0.044(8) -0.068(8)
C36 0.198(11) 0.257(14) 0.190(11) 0.018(10) 0.085(9) -0.076(10)
Fe1 0.0687(4) 0.0578(4) 0.1011(5) 0.0103(3) 0.0249(4) 0.0145(3)
Fe2 0.0653(4) 0.0624(4) 0.0791(5) 0.0020(3) 0.0164(3) -0.0044(3)
N1 0.084(3) 0.089(3) 0.074(2) 0.001(2) 0.001(2) -0.020(2)
O1 0.112(3) 0.119(3) 0.118(3) -0.026(2) 0.046(3) -0.050(3)
O2 0.163(5) 0.132(4) 0.100(3) -0.002(3) 0.046(3) 0.032(3)
Cl1B 0.172(4) 0.200(5) 0.0542(16) -0.097(3) 0.0300(19) 0.0010(19)
Cl1A 0.109(2) 0.0936(18) 0.0943(19) -0.0132(15) -0.0304(15) 0.0074(14)
Si1 0.0774(8) 0.0837(9) 0.0639(7) -0.0066(6) 0.0207(6) 0.0005(6)

loop_
_atom_type_symbol
_atom_type_description
_atom_type_scat_dispersion_real
_atom_type_scat_dispersion_imag
_atom_type_scat_source
C C 0.0033 0.0016 'International Tables Vol C Tables 4.2.6.8 and 6.1.1.4'
H H 0.0000 0.0000 'International Tables Vol C Tables 4.2.6.8 and 6.1.1.4'
O O 0.0106 0.0060 'International Tables Vol C Tables 4.2.6.8 and 6.1.1.4'
Si Si 0.0817 0.0704 'International Tables Vol C Tables 4.2.6.8 and 6.1.1.4'
Cl Cl 0.1484 0.1585 'International Tables Vol C Tables 4.2.6.8 and 6.1.1.4'
Fe Fe 0.3463 0.8444 'International Tables Vol C Tables 4.2.6.8 and 6.1.1.4'
N N 0.0061 0.0033 'International Tables Vol C Tables 4.2.6.8 and 6.1.1.4'

loop_
_geom_angle_atom_site_label_1
_geom_angle_atom_site_label_2
_geom_angle_atom_site_label_3
_geom_angle
C2 C1 C5 106.0(5)
C2 C1 Si1 130.0(4)
C5 C1 Si1 124.0(4)
C2 C1 Fe1 68.6(3)
C5 C1 Fe1 69.4(3)
Si1 C1 Fe1 128.3(2)
C3 C2 C1 110.2(6)
C3 C2 Fe1 69.8(4)
C1 C2 Fe1 70.5(3)
C4 C3 C2 108.7(6)
C4 C3 Fe1 70.6(3)
C2 C3 Fe1 70.0(3)
C3 C4 C5 109.5(6)
C3 C4 Fe1 70.0(3)
C5 C4 Fe1 70.0(3)
C4 C5 C1 105.5(6)
C4 C5 Fe1 68.1(3)
C1 C5 Fe1 69.1(3)
C10 C6 C7 106.0(7)
C10 C6 Fe1 70.4(3)
C7 C6 Fe1 68.4(3)
C8 C7 C6 106.3(6)
C8 C7 Fe1 70.2(4)
C6 C7 Fe1 69.0(3)
C9 C8 C7 109.5(7)
C9 C8 Fe1 71.2(4)
C7 C8 Fe1 69.8(4)
C8 C9 C10 109.0(7)
C8 C9 Fe1 69.8(4)
C10 C9 Fe1 69.8(4)
C6 C10 C9 109.3(6)
C6 C10 Fe1 70.0(3)
C9 C10 Fe1 70.5(3)
C15 C11 C12 105.1(5)
C15 C11 Si1 126.7(4)
C12 C11 Si1 128.2(4)
C15 C11 Fe2 68.9(3)
C12 C11 Fe2 69.3(3)
Si1 C11 Fe2 124.7(2)
C13 C12 C11 109.3(5)
C13 C12 Fe2 69.9(3)
C11 C12 Fe2 69.8(3)
C12 C13 C14 108.0(5)
C12 C13 Fe2 69.8(3)
C14 C13 Fe2 69.6(4)
C15 C14 C13 107.6(5)
C15 C14 Fe2 69.7(3)
C13 C14 Fe2 69.9(3)
C14 C15 C11 110.0(5)
C14 C15 Fe2 70.2(3)
C11 C15 Fe2 70.1(3)
C20 C16 C17 110.3(8)
C20 C16 Fe2 70.9(4)
C17 C16 Fe2 70.6(4)
C16 C17 C18 108.4(8)
C16 C17 Fe2 71.0(4)
C18 C17 Fe2 68.5(4)
C17 C18 C19 101.8(6)
C17 C18 Fe2 70.5(4)
C19 C18 Fe2 69.0(4)
C20 C19 C18 107.7(8)
C20 C19 Fe2 71.4(4)
C18 C19 Fe2 68.5(4)
C19 C20 C16 111.8(8)
C19 C20 Fe2 70.8(4)
C16 C20 Fe2 72.3(4)
N1 C21 C22 115.6(4)
C21 C22 C23 109.0(5)
C24 C23 C22 113.6(5)
N1 C25 C26 115.4(4)
C27 C26 C25 112.2(5)
C26 C27 C28 114.6(5)
C30 C29 N1 116.1(5)
C31 C30 C29 109.5(6)
C30 C31 C32 112.6(8)
C34 C33 N1 113.7(6)
C35 C34 C33 107.7(9)
C36 C35 C34 109.7(11)
C3 Fe1 C7 108.5(3)
C3 Fe1 C8 126.5(3)
C7 Fe1 C8 40.0(3)
C3 Fe1 C2 40.3(3)
C7 Fe1 C2 125.5(4)
C8 Fe1 C2 162.5(3)
C3 Fe1 C4 39.4(3)
C7 Fe1 C4 121.3(3)
C8 Fe1 C4 109.9(3)
C2 Fe1 C4 67.1(3)
C3 Fe1 C6 122.0(3)
C7 Fe1 C6 42.5(3)
C8 Fe1 C6 68.5(3)
C2 Fe1 C6 107.2(3)
C4 Fe1 C6 157.2(3)
C3 Fe1 C10 156.6(3)
C7 Fe1 C10 68.1(3)
C8 Fe1 C10 66.8(3)
C2 Fe1 C10 121.4(3)
C4 Fe1 C10 162.4(3)
C6 Fe1 C10 39.6(3)
C3 Fe1 C9 162.2(3)
C7 Fe1 C9 66.9(3)
C8 Fe1 C9 39.0(3)
C2 Fe1 C9 156.5(3)
C4 Fe1 C9 126.8(3)
C6 Fe1 C9 67.2(3)
C10 Fe1 C9 39.8(3)
C3 Fe1 C5 69.0(3)
C7 Fe1 C5 156.5(4)
C8 Fe1 C5 121.5(3)
C2 Fe1 C5 68.6(2)
C4 Fe1 C5 41.9(2)
C6 Fe1 C5 159.0(3)
C10 Fe1 C5 123.7(2)
C9 Fe1 C5 107.9(3)
C3 Fe1 C1 69.1(2)
C7 Fe1 C1 161.3(4)
C8 Fe1 C1 155.9(3)
C2 Fe1 C1 40.9(2)
C4 Fe1 C1 69.4(2)
C6 Fe1 C1 121.8(3)
C10 Fe1 C1 106.2(2)
C9 Fe1 C1 121.0(3)
C5 Fe1 C1 41.5(2)
C19 Fe2 C18 42.5(4)
C19 Fe2 C20 37.8(4)
C18 Fe2 C20 67.4(4)
C19 Fe2 C17 66.9(3)
C18 Fe2 C17 41.0(4)
C20 Fe2 C17 64.0(3)
C19 Fe2 C15 122.3(4)
C18 Fe2 C15 160.2(6)
C20 Fe2 C15 108.6(3)
C17 Fe2 C15 156.4(4)
C19 Fe2 C16 63.8(3)
C18 Fe2 C16 67.0(4)
C20 Fe2 C16 36.8(3)
C17 Fe2 C16 38.4(3)
C15 Fe2 C16 122.2(3)
C19 Fe2 C14 155.8(5)
C18 Fe2 C14 158.8(6)
C20 Fe2 C14 122.3(4)
C17 Fe2 C14 122.6(4)
C15 Fe2 C14 40.1(2)
C16 Fe2 C14 108.4(3)
C19 Fe2 C13 163.0(5)
C18 Fe2 C13 123.8(4)
C20 Fe2 C13 157.6(3)
C17 Fe2 C13 110.1(3)
C15 Fe2 C13 67.5(2)
C16 Fe2 C13 125.0(3)
C14 Fe2 C13 40.5(3)
C19 Fe2 C11 108.6(2)
C18 Fe2 C11 123.7(4)
C20 Fe2 C11 123.8(3)
C17 Fe2 C11 162.1(4)
C15 Fe2 C11 41.0(2)
C16 Fe2 C11 156.8(3)
C14 Fe2 C11 68.9(2)
C13 Fe2 C11 68.8(2)
C19 Fe2 C12 126.9(3)
C18 Fe2 C12 109.3(3)
C20 Fe2 C12 160.8(3)
C17 Fe2 C12 126.8(3)
C15 Fe2 C12 67.7(2)
C16 Fe2 C12 161.2(3)
C14 Fe2 C12 67.9(3)
C13 Fe2 C12 40.3(2)
C11 Fe2 C12 40.9(2)
C21 N1 C25 111.5(4)
C21 N1 C33 110.5(4)
C25 N1 C33 106.3(4)
C21 N1 C29 105.4(4)
C25 N1 C29 111.6(4)
C33 N1 C29 111.6(4)
O1 Si1 O2 115.2(3)
O1 Si1 C1 110.5(2)
O2 Si1 C1 105.8(3)
O1 Si1 C11 107.3(2)
O2 Si1 C11 108.2(3)
C1 Si1 C11 109.7(2)

loop_
_geom_bond_atom_site_label_1
_geom_bond_atom_site_label_2
_geom_bond_distance
C1 C2 1.428(7)
C1 C5 1.459(7)
C1 Si1 1.828(5)
C1 Fe1 2.055(4)
C2 C3 1.396(9)
C2 Fe1 2.030(6)
C3 C4 1.367(10)
C3 Fe1 2.027(5)
C4 C5 1.464(8)
C4 Fe1 2.034(5)
C5 Fe1 2.060(5)
C6 C10 1.376(10)
C6 C7 1.470(11)
C6 Fe1 2.030(6)
C7 C8 1.384(11)
C7 Fe1 2.022(5)
C8 C9 1.360(9)
C8 Fe1 2.027(6)
C9 C10 1.388(9)
C9 Fe1 2.044(6)
C10 Fe1 2.036(5)
C11 C15 1.427(7)
C11 C12 1.428(7)
C11 Si1 1.844(5)
C11 Fe2 2.047(4)
C12 C13 1.406(8)
C12 Fe2 2.040(5)
C13 C14 1.410(9)
C13 Fe2 2.041(6)
C14 C15 1.394(8)
C14 Fe2 2.037(6)
C15 Fe2 2.031(5)
C16 C20 1.276(11)
C16 C17 1.333(12)
C16 Fe2 2.029(6)
C17 C18 1.408(14)
C17 Fe2 2.025(6)
C18 C19 1.453(14)
C18 Fe2 1.999(6)
C19 C20 1.300(12)
C19 Fe2 2.005(6)
C20 Fe2 2.012(7)
C21 N1 1.529(6)
C21 C22 1.501(8)
C22 C23 1.520(8)
C23 C24 1.484(9)
C25 N1 1.515(7)
C25 C26 1.512(8)
C26 C27 1.505(8)
C27 C28 1.471(10)
C29 C30 1.516(9)
C29 N1 1.522(7)
C30 C31 1.509(10)
C31 C32 1.515(12)
C33 C34 1.530(11)
C33 N1 1.521(7)
C34 C35 1.533(11)
C35 C36 1.471(15)
O1 Si1 1.618(4)
O2 Si1 1.631(4)

loop_
_geom_hbond_atom_site_label_D
_geom_hbond_atom_site_label_H
_geom_hbond_atom_site_label_A
_geom_hbond_site_symmetry_A
_geom_hbond_distance_DH
_geom_hbond_distance_HA
_geom_hbond_distance_DA
_geom_hbond_angle_DHA
C21 H21A Cl1B 1_545 0.97 2.77 3.652(6) 151.5
C25 H25A Cl1A 2_655 0.97 2.86 3.712(6) 147.4
C29 H29A Cl1B 1_545 0.97 2.54 3.486(7) 164.0
C33 H33A Cl1A . 0.97 2.62 3.561(7) 162.2
C34 H34B Cl1B 1_545 0.97 2.70 3.318(11) 122.2
O1 H1O Cl1A . 0.82 2.43 3.101(5) 139.7
O2 H2O Cl1B 3_545 0.82 2.18 2.943(5) 155.0
O2 H2O Cl1B 4_545 0.82 2.65 2.932(7) 101.7

loop_
_geom_torsion_atom_site_label_1
_geom_torsion_atom_site_label_2
_geom_torsion_atom_site_label_3
_geom_torsion_atom_site_label_4
_geom_torsion
C5 C1 C2 C3 -1.1(6)
Si1 C1 C2 C3 -178.7(4)
Fe1 C1 C2 C3 58.6(4)
C5 C1 C2 Fe1 -59.6(3)
Si1 C1 C2 Fe1 122.7(4)
C1 C2 C3 C4 1.2(6)
Fe1 C2 C3 C4 60.2(4)
C1 C2 C3 Fe1 -59.0(4)
C2 C3 C4 C5 -0.9(6)
Fe1 C3 C4 C5 59.0(4)
C2 C3 C4 Fe1 -59.9(4)
C3 C4 C5 C1 0.2(6)
Fe1 C4 C5 C1 59.2(3)
C3 C4 C5 Fe1 -59.0(4)
C2 C1 C5 C4 0.5(5)
Si1 C1 C5 C4 178.3(3)
Fe1 C1 C5 C4 -58.6(3)
C2 C1 C5 Fe1 59.1(3)
Si1 C1 C5 Fe1 -123.1(3)
C10 C6 C7 C8 0.1(6)
Fe1 C6 C7 C8 -60.7(4)
C10 C6 C7 Fe1 60.8(4)
C6 C7 C8 C9 -0.4(7)
Fe1 C7 C8 C9 -60.4(4)
C6 C7 C8 Fe1 59.9(4)
C7 C8 C9 C10 0.6(7)
Fe1 C8 C9 C10 -58.9(4)
C7 C8 C9 Fe1 59.5(4)
C7 C6 C10 C9 0.2(6)
Fe1 C6 C10 C9 59.7(4)
C7 C6 C10 Fe1 -59.5(4)
C8 C9 C10 C6 -0.5(7)
Fe1 C9 C10 C6 -59.4(4)
C8 C9 C10 Fe1 58.9(4)
C15 C11 C12 C13 -1.0(5)
Si1 C11 C12 C13 177.4(4)
Fe2 C11 C12 C13 58.9(3)
C15 C11 C12 Fe2 -59.9(3)
Si1 C11 C12 Fe2 118.5(4)
C11 C12 C13 C14 0.5(6)
Fe2 C12 C13 C14 59.4(4)
C11 C12 C13 Fe2 -58.9(3)
C12 C13 C14 C15 0.3(7)
Fe2 C13 C14 C15 59.8(4)
C12 C13 C14 Fe2 -59.5(4)
C13 C14 C15 C11 -0.9(7)
Fe2 C14 C15 C11 59.0(4)
C13 C14 C15 Fe2 -59.9(4)
C12 C11 C15 C14 1.2(6)
Si1 C11 C15 C14 -177.3(4)
Fe2 C11 C15 C14 -59.0(4)
C12 C11 C15 Fe2 60.2(3)
Si1 C11 C15 Fe2 -118.3(4)
C20 C16 C17 C18 -1.5(9)
Fe2 C16 C17 C18 58.5(5)
C20 C16 C17 Fe2 -60.0(6)
C16 C17 C18 C19 2.4(7)
Fe2 C17 C18 C19 62.4(4)
C16 C17 C18 Fe2 -60.0(5)
C17 C18 C19 C20 -2.5(7)
Fe2 C18 C19 C20 61.0(5)
C17 C18 C19 Fe2 -63.5(4)
C18 C19 C20 C16 1.8(9)
Fe2 C19 C20 C16 61.0(6)
C18 C19 C20 Fe2 -59.1(5)
C17 C16 C20 C19 -0.2(9)
Fe2 C16 C20 C19 -60.1(6)
C17 C16 C20 Fe2 59.9(5)
N1 C21 C22 C23 -177.6(5)
C21 C22 C23 C24 176.9(6)
N1 C25 C26 C27 174.4(5)
C25 C26 C27 C28 180.0(6)
N1 C29 C30 C31 -171.9(5)
C29 C30 C31 C32 -174.1(6)
N1 C33 C34 C35 175.4(7)
C33 C34 C35 C36 170.5(10)
C22 C21 N1 C25 -58.9(6)
C22 C21 N1 C33 59.1(6)
C22 C21 N1 C29 179.9(5)
C26 C25 N1 C21 -61.4(6)
C26 C25 N1 C33 178.0(5)
C26 C25 N1 C29 56.1(6)
C34 C33 N1 C21 56.3(7)
C34 C33 N1 C25 177.4(6)
C34 C33 N1 C29 -60.7(7)
C30 C29 N1 C21 -176.5(5)
C30 C29 N1 C25 62.4(6)
C30 C29 N1 C33 -56.4(7)
C2 C1 Si1 O1 -47.1(5)
C5 C1 Si1 O1 135.7(4)
Fe1 C1 Si1 O1 46.1(4)
C2 C1 Si1 O2 78.3(5)
C5 C1 Si1 O2 -99.0(4)
Fe1 C1 Si1 O2 171.5(3)
C2 C1 Si1 C11 -165.3(4)
C5 C1 Si1 C11 17.5(4)
Fe1 C1 Si1 C11 -72.1(4)
C15 C11 Si1 O1 152.1(4)
C12 C11 Si1 O1 -26.0(5)
Fe2 C11 Si1 O1 63.8(3)
C15 C11 Si1 O2 27.3(5)
C12 C11 Si1 O2 -150.9(4)
Fe2 C11 Si1 O2 -61.0(4)
C15 C11 Si1 C1 -87.7(5)
C12 C11 Si1 C1 94.1(4)
Fe2 C11 Si1 C1 -176.0(3)
